data_4035143
loop_
_publ_author_name
'Kaufman, Riley H.'
'Law, Chunyin M.'
'Simanis, Justin A.'
'Woodall, Erica L.'
'Zwick, 3rd, Christian R'
'Wedler, Henry B.'
'Wendelboe, Paul'
'Hamaker, Christopher G.'
'Goodell, John R.'
'Tantillo, Dean J.'
'Mitchell, T. Andrew'

_publ_section_title
;
 Oxidopyrylium-Alkene [5 + 2] Cycloaddition Conjugate Addition Cascade
 (C<sup>3</sup>) Sequences: Scope, Limitation, and Computational
 Investigations.
;
_journal_issue 17
_journal_name_full 'The Journal of organic chemistry'
_journal_page_first 9818
_journal_page_last 9838
_journal_paper_doi 10.1021/acs.joc.8b01322
_journal_volume 83
_journal_year 2018
_chemical_formula_moiety 'C9 H10 O3'
_chemical_formula_sum 'C9 H10 O3'
_chemical_formula_weight 166.17
_chemical_name_common 'Marshal Law/Mitchell ether from acetone'
_space_group_crystal_system monoclinic
_space_group_IT_number 15
_space_group_name_Hall '-C 2yc'
_space_group_name_H-M_alt 'C 1 2/c 1'
_atom_sites_solution_hydrogens geom
_cell_angle_alpha 90
_cell_angle_beta 108.147(2)
_cell_angle_gamma 90
_cell_formula_units_Z 8
_cell_length_a 16.9246(7)
_cell_length_b 7.3318(3)
_cell_length_c 12.7929(6)
_cell_measurement_reflns_used 8345
_cell_measurement_temperature 101.(2)
_cell_measurement_theta_max 26.7940
_cell_measurement_theta_min 2.5328
_cell_volume 1508.48(11)
_computing_cell_refinement 'SAINT V8.34A (Bruker AXS Inc., 2013)'
_computing_data_collection 'Bruker Instrument Service v2014.5.0.0'
_computing_data_reduction 'SAINT V8.34A (Bruker AXS Inc., 2013)'
_computing_molecular_graphics 'shelXle (C.B. Huebschle, rev 807)'
_computing_structure_refinement 'SHELXL-2017/1 (Sheldrick, 2017)'
_diffrn_ambient_temperature 101.(2)
_diffrn_detector_area_resol_mean 8.3333
_diffrn_measured_fraction_theta_full 0.998
_diffrn_measured_fraction_theta_max 0.998
_diffrn_measurement_device_type 'Bruker APEX-II CCD'
_diffrn_measurement_method '\f and \w scans'
_diffrn_radiation_monochromator graphite
_diffrn_radiation_probe x-ray
_diffrn_radiation_type MoK\a
_diffrn_radiation_wavelength 0.71073
_diffrn_reflns_av_R_equivalents 0.0278
_diffrn_reflns_av_unetI/netI 0.0108
_diffrn_reflns_limit_h_max 21
_diffrn_reflns_limit_h_min -21
_diffrn_reflns_limit_k_max 9
_diffrn_reflns_limit_k_min -9
_diffrn_reflns_limit_l_max 16
_diffrn_reflns_limit_l_min -16
_diffrn_reflns_number 22013
_diffrn_reflns_theta_full 26.82
_diffrn_reflns_theta_max 26.82
_diffrn_reflns_theta_min 2.53
_exptl_absorpt_coefficient_mu 0.110
_exptl_absorpt_correction_T_max 0.99
_exptl_absorpt_correction_T_min 0.94
_exptl_absorpt_correction_type multi-scan
_exptl_absorpt_process_details 'SADABS V2014/3 (Bruker AXS Inc.)'
_exptl_crystal_colour colourless
_exptl_crystal_density_diffrn 1.463
_exptl_crystal_density_method 'not measured'
_exptl_crystal_description block
_exptl_crystal_F_000 704
_exptl_crystal_size_max 0.180
_exptl_crystal_size_mid 0.102
_exptl_crystal_size_min 0.092
_refine_diff_density_max 0.357
_refine_diff_density_min -0.191
_refine_ls_extinction_method none
_refine_ls_goodness_of_fit_ref 1.036
_refine_ls_hydrogen_treatment constr
_refine_ls_matrix_type full
_refine_ls_number_parameters 109
_refine_ls_number_reflns 1621
_refine_ls_number_restraints 0
_refine_ls_restrained_S_all 1.036
_refine_ls_R_factor_all 0.0385
_refine_ls_R_factor_gt 0.0343
_refine_ls_shift/su_max 0.001
_refine_ls_shift/su_mean 0.000
_refine_ls_structure_factor_coef Fsqd
_refine_ls_weighting_details 'w=1/[\s^2^(Fo^2^)+(0.0402P)^2^+1.8243P] where P=(Fo^2^+2Fc^2^)/3'
_refine_ls_weighting_scheme calc
_refine_ls_wR_factor_gt 0.0839
_refine_ls_wR_factor_ref 0.0872
_reflns_number_gt 1460
_reflns_number_total 1621
_reflns_threshold_expression 'I > 2\s(I)'
_cod_data_source_file jo8b01322_si_003.cif
_cod_data_source_block 5c
_cod_database_code 4035143

loop_
_space_group_symop_operation_xyz
'x, y, z'
'-x, y, -z+1/2'
'x+1/2, y+1/2, z'
'-x+1/2, y+1/2, -z+1/2'
'-x, -y, -z'
'x, -y, z-1/2'
'-x+1/2, -y+1/2, -z'
'x+1/2, -y+1/2, z-1/2'

loop_
_atom_site_type_symbol
_atom_site_label
_atom_site_fract_x
_atom_site_fract_y
_atom_site_fract_z
_atom_site_U_iso_or_equiv
_atom_site_adp_type
_atom_site_calc_flag
_atom_site_refinement_flags_adp
_atom_site_refinement_flags_posn
_atom_site_occupancy
O O1 0.36522(6) 0.16165(12) 1.07745(7) 0.0180(2) Uani d . . 1
O O2 0.45601(5) 0.17265(11) 0.87501(6) 0.0140(2) Uani d . . 1
O O3 0.38399(6) 0.59206(12) 0.94047(7) 0.0197(2) Uani d . . 1
C C1 0.38692(7) 0.48260(17) 0.76708(10) 0.0165(3) Uani d . . 1
H H1 0.382269 0.599557 0.733746 0.02 Uiso calc U R 1
C C2 0.39371(7) 0.46453(16) 0.88443(9) 0.0131(2) Uani d . . 1
C C3 0.40426(7) 0.26926(16) 0.92627(9) 0.0117(2) Uani d . . 1
C C4 0.31865(7) 0.16904(16) 0.88496(9) 0.0134(2) Uani d . . 1
H H9 0.271306 0.257206 0.869229 0.016 Uiso calc U R 1
C C5 0.32308(8) 0.05017(17) 0.98470(10) 0.0186(3) Uani d . . 1
H H10 0.266659 0.017553 0.986111 0.022 Uiso calc U R 1
H H2 0.354647 -0.063213 0.983873 0.022 Uiso calc U R 1
C C6 0.32161(8) 0.07228(18) 0.77957(10) 0.0179(3) Uani d . . 1
H H8 0.272366 0.102984 0.716303 0.021 Uiso calc U R 1
H H3 0.324855 -0.061751 0.789341 0.021 Uiso calc U R 1
C C7 0.40222(7) 0.14940(17) 0.76386(9) 0.0154(3) Uani d . . 1
H H7 0.426634 0.061667 0.722539 0.018 Uiso calc U R 1
C C8 0.43375(7) 0.24264(17) 1.05068(9) 0.0154(3) Uani d . . 1
H H4 0.482894 0.161415 1.073028 0.018 Uiso calc U R 1
H H5 0.448897 0.361197 1.088692 0.018 Uiso calc U R 1
C C9 0.38740(7) 0.33215(18) 0.70836(10) 0.0171(3) Uani d . . 1
H H6 0.378354 0.34088 0.631423 0.021 Uiso calc U R 1

loop_
_atom_site_aniso_label
_atom_site_aniso_U_11
_atom_site_aniso_U_22
_atom_site_aniso_U_33
_atom_site_aniso_U_12
_atom_site_aniso_U_13
_atom_site_aniso_U_23
O1 0.0243(5) 0.0192(5) 0.0133(4) -0.0012(4) 0.0099(3) 0.0014(3)
O2 0.0140(4) 0.0170(4) 0.0118(4) 0.0024(3) 0.0054(3) -0.0032(3)
O3 0.0283(5) 0.0136(4) 0.0198(5) 0.0003(4) 0.0112(4) -0.0025(3)
C1 0.0170(6) 0.0196(6) 0.0143(6) 0.0004(5) 0.0070(5) 0.0045(5)
C2 0.0119(5) 0.0144(6) 0.0138(6) -0.0013(4) 0.0053(4) -0.0005(4)
C3 0.0125(5) 0.0128(5) 0.0109(5) 0.0009(4) 0.0052(4) -0.0015(4)
C4 0.0144(5) 0.0135(5) 0.0137(5) -0.0013(4) 0.0065(4) -0.0016(4)
C5 0.0257(6) 0.0153(6) 0.0179(6) -0.0026(5) 0.0112(5) -0.0001(5)
C6 0.0192(6) 0.0203(6) 0.0159(6) -0.0056(5) 0.0079(5) -0.0065(5)
C7 0.0157(5) 0.0198(6) 0.0115(5) -0.0018(5) 0.0057(4) -0.0057(5)
C8 0.0170(6) 0.0178(6) 0.0119(5) 0.0021(5) 0.0053(4) 0.0015(4)
C9 0.0139(5) 0.0276(7) 0.0114(5) -0.0017(5) 0.0060(4) 0.0004(5)

loop_
_atom_type_symbol
_atom_type_description
_atom_type_scat_dispersion_real
_atom_type_scat_dispersion_imag
_atom_type_scat_source
C C 0.0033 0.0016 'International Tables Vol C Tables 4.2.6.8 and 6.1.1.4'
H H 0.0000 0.0000 'International Tables Vol C Tables 4.2.6.8 and 6.1.1.4'
O O 0.0106 0.0060 'International Tables Vol C Tables 4.2.6.8 and 6.1.1.4'

loop_
_geom_angle_atom_site_label_1
_geom_angle_atom_site_label_2
_geom_angle_atom_site_label_3
_geom_angle
C5 O1 C8 105.59(9)
C3 O2 C7 102.81(8)
C9 C1 C2 119.06(11)
C9 C1 H1 120.5
C2 C1 H1 120.5
O3 C2 C1 123.16(11)
O3 C2 C3 122.53(10)
C1 C2 C3 113.98(10)
O2 C3 C2 109.02(9)
O2 C3 C8 111.48(9)
C2 C3 C8 116.91(9)
O2 C3 C4 104.31(9)
C2 C3 C4 109.21(9)
C8 C3 C4 105.09(9)
C5 C4 C6 117.55(10)
C5 C4 C3 100.76(9)
C6 C4 C3 103.50(9)
C5 C4 H9 111.4
C6 C4 H9 111.4
C3 C4 H9 111.4
O1 C5 C4 104.37(9)
O1 C5 H10 110.9
C4 C5 H10 110.9
O1 C5 H2 110.9
C4 C5 H2 110.9
H10 C5 H2 108.9
C4 C6 C7 102.48(9)
C4 C6 H8 111.3
C7 C6 H8 111.3
C4 C6 H3 111.3
C7 C6 H3 111.3
H8 C6 H3 109.2
O2 C7 C9 108.82(9)
O2 C7 C6 103.12(9)
C9 C7 C6 111.32(10)
O2 C7 H7 111.1
C9 C7 H7 111.1
C6 C7 H7 111.1
O1 C8 C3 106.01(9)
O1 C8 H4 110.5
C3 C8 H4 110.5
O1 C8 H5 110.5
C3 C8 H5 110.5
H4 C8 H5 108.7
C1 C9 C7 120.04(10)
C1 C9 H6 120.0
C7 C9 H6 120.0

loop_
_geom_bond_atom_site_label_1
_geom_bond_atom_site_label_2
_geom_bond_distance
O1 C5 1.4344(15)
O1 C8 1.4362(14)
O2 C3 1.4341(13)
O2 C7 1.4398(14)
O3 C2 1.2201(14)
C1 C9 1.3360(18)
C1 C2 1.4755(16)
C1 H1 0.95
C2 C3 1.5194(16)
C3 C8 1.5250(15)
C3 C4 1.5625(16)
C4 C5 1.5277(16)
C4 C6 1.5380(16)
C4 H9 1.0
C5 H10 0.99
C5 H2 0.99
C6 C7 1.5467(16)
C6 H8 0.99
C6 H3 0.99
C7 C9 1.5005(17)
C7 H7 1.0
C8 H4 0.99
C8 H5 0.99
C9 H6 0.95

loop_
_geom_hbond_atom_site_label_D
_geom_hbond_atom_site_label_H
_geom_hbond_atom_site_label_A
_geom_hbond_site_symmetry_A
_geom_hbond_distance_DH
_geom_hbond_distance_HA
_geom_hbond_distance_DA
_geom_hbond_angle_DHA
C1 H1 O1 6_565 0.95 2.61 3.5026(15) 157.7
C7 H7 O1 6 1.00 2.45 3.2171(14) 133.0
C9 H6 O3 6_565 0.95 2.52 3.4546(15) 166.9
C1 H1 O1 6_565 0.95 2.61 3.5026(15) 157.7
C7 H7 O1 6 1.00 2.45 3.2171(14) 133.0
C9 H6 O3 6_565 0.95 2.52 3.4546(15) 166.9
C1 H1 O1 6_565 0.95 2.61 3.5026(15) 157.7
C7 H7 O1 6 1.00 2.45 3.2171(14) 133.0
C9 H6 O3 6_565 0.95 2.52 3.4546(15) 166.9

loop_
_geom_torsion_atom_site_label_1
_geom_torsion_atom_site_label_2
_geom_torsion_atom_site_label_3
_geom_torsion_atom_site_label_4
_geom_torsion
C9 C1 C2 O3 -171.10(12)
C9 C1 C2 C3 2.40(16)
C7 O2 C3 C2 -72.49(10)
C7 O2 C3 C8 156.96(10)
C7 O2 C3 C4 44.06(10)
O3 C2 C3 O2 -149.28(11)
C1 C2 C3 O2 37.18(13)
O3 C2 C3 C8 -21.75(16)
C1 C2 C3 C8 164.72(10)
O3 C2 C3 C4 97.34(13)
C1 C2 C3 C4 -76.20(12)
O2 C3 C4 C5 100.65(10)
C2 C3 C4 C5 -142.92(9)
C8 C3 C4 C5 -16.74(11)
O2 C3 C4 C6 -21.34(11)
C2 C3 C4 C6 95.08(10)
C8 C3 C4 C6 -138.73(10)
C8 O1 C5 C4 -44.23(12)
C6 C4 C5 O1 148.16(10)
C3 C4 C5 O1 36.62(11)
C5 C4 C6 C7 -117.62(11)
C3 C4 C6 C7 -7.63(12)
C3 O2 C7 C9 68.91(11)
C3 O2 C7 C6 -49.38(11)
C4 C6 C7 O2 34.24(12)
C4 C6 C7 C9 -82.29(11)
C5 O1 C8 C3 32.45(12)
O2 C3 C8 O1 -120.76(10)
C2 C3 C8 O1 112.91(11)
C4 C3 C8 O1 -8.36(12)
C2 C1 C9 C7 -5.34(17)
O2 C7 C9 C1 -31.07(15)
C6 C7 C9 C1 81.92(13)
